data_7035329
loop_
_publ_author_name
'Str\^imb, Gabriela'
'P\"ollnitz, Alp\'ar'
'Ra\,t, Ciprian I'
'Silvestru, Cristian'

_publ_section_title
;
 A general route to monoorganopnicogen(iii) (M = Sb, Bi) compounds with a
 pincer (N,C,N) group and oxo ligands.
;
_journal_issue 21
_journal_name_full 'Dalton transactions (Cambridge, England : 2003)'
_journal_page_first 9927
_journal_page_last 9942
_journal_paper_doi 10.1039/c5dt00603a
_journal_volume 44
_journal_year 2015
_chemical_formula_moiety 'C20 H33 Bi N4 O2, 2(H2 O)'
_chemical_formula_sum 'C20 H37 Bi N4 O4'
_chemical_formula_weight 606.51
_chemical_name_systematic
;
 ?
;
_space_group_IT_number 14
_symmetry_cell_setting monoclinic
_symmetry_Int_Tables_number 14
_symmetry_space_group_name_Hall '-P 2yn'
_symmetry_space_group_name_H-M 'P 1 21/n 1'
_atom_sites_solution_hydrogens mixed
_audit_conform_dict_location ftp://ftp.iucr.org/pub/cif_core.dic
_audit_conform_dict_name cif_core.dic
_audit_conform_dict_version 2.4.3
_audit_creation_date 2014-08-25T21:21:57-00:00
_audit_creation_method 'WinGX routine CIF_UPDATE'
_audit_update_record
;
2014-12-31 deposited with the CCDC.
2015-04-20 downloaded from the CCDC.
;
_cell_angle_alpha 90
_cell_angle_beta 99.4150(10)
_cell_angle_gamma 90
_cell_formula_units_Z 4
_cell_length_a 12.6247(9)
_cell_length_b 12.1795(9)
_cell_length_c 15.7589(11)
_cell_measurement_reflns_used 5396
_cell_measurement_temperature 294(2)
_cell_measurement_theta_max 22.41
_cell_measurement_theta_min 2.26
_cell_measurement_wavelength 0.71073
_cell_volume 2390.5(3)
_computing_molecular_graphics 'ORTEP-3 for Windows (Farrugia, 2012)'
_computing_publication_material 'WinGX publication routines (Farrugia, 2012)'
_computing_structure_refinement 'SHELXL-2013 (Sheldrick, 2013)'
_computing_structure_solution 'SIR-92 (Altomare et al., 1994)'
_diffrn_ambient_temperature 294(2)
_diffrn_measured_fraction_theta_full 0.999
_diffrn_measured_fraction_theta_max 0.999
_diffrn_radiation_probe x-ray
_diffrn_radiation_type MoK\a
_diffrn_radiation_wavelength 0.71073
_diffrn_reflns_av_R_equivalents 0.0591
_diffrn_reflns_Laue_measured_fraction_full 0.999
_diffrn_reflns_Laue_measured_fraction_max 0.999
_diffrn_reflns_limit_h_max 15
_diffrn_reflns_limit_h_min -15
_diffrn_reflns_limit_k_max 14
_diffrn_reflns_limit_k_min -14
_diffrn_reflns_limit_l_max 19
_diffrn_reflns_limit_l_min -19
_diffrn_reflns_number 23158
_diffrn_reflns_point_group_measured_fraction_full 0.999
_diffrn_reflns_point_group_measured_fraction_max 0.999
_diffrn_reflns_theta_full 25.242
_diffrn_reflns_theta_max 25.499
_diffrn_reflns_theta_min 1.921
_exptl_absorpt_coefficient_mu 7.406
_exptl_absorpt_correction_type none
_exptl_crystal_colour colourless
_exptl_crystal_density_diffrn 1.685
_exptl_crystal_density_method 'not measured'
_exptl_crystal_description block
_exptl_crystal_F_000 1200
_exptl_crystal_size_max 0.25
_exptl_crystal_size_mid 0.22
_exptl_crystal_size_min 0.21
_refine_diff_density_max 0.724
_refine_diff_density_min -1.053
_refine_diff_density_rms 0.111
_refine_ls_extinction_method none
_refine_ls_goodness_of_fit_ref 1.073
_refine_ls_hydrogen_treatment mixed
_refine_ls_matrix_type full
_refine_ls_number_constraints 0
_refine_ls_number_parameters 276
_refine_ls_number_reflns 4445
_refine_ls_number_restraints 6
_refine_ls_restrained_S_all 1.072
_refine_ls_R_factor_all 0.0435
_refine_ls_R_factor_gt 0.0318
_refine_ls_shift/su_max 0.002
_refine_ls_shift/su_mean 0
_refine_ls_structure_factor_coef Fsqd
_refine_ls_weighting_details 'w=1/[\s^2^(Fo^2^)+(0.0295P)^2^+0.1679P] where P=(Fo^2^+2Fc^2^)/3'
_refine_ls_weighting_scheme calc
_refine_ls_wR_factor_gt 0.0643
_refine_ls_wR_factor_ref 0.0723
_reflns_number_gt 3738
_reflns_number_total 4445
_reflns_threshold_expression 'I > 2\s(I)'
_cod_data_source_file c5dt00603a2.cif
_cod_data_source_block shelx
_cod_original_sg_symbol_H-M 'P 21/n'
_cod_database_code 7035329
_shelx_estimated_absorpt_t_min 0.259
_shelx_estimated_absorpt_t_max 0.305
_shelxl_version_number 2013-3

loop_
_symmetry_equiv_pos_as_xyz
'x, y, z'
'-x+1/2, y+1/2, -z+1/2'
'-x, -y, -z'
'x-1/2, -y-1/2, z-1/2'

loop_
_atom_site_label
_atom_site_type_symbol
_atom_site_fract_x
_atom_site_fract_y
_atom_site_fract_z
_atom_site_U_iso_or_equiv
_atom_site_adp_type
_atom_site_occupancy
_atom_site_calc_flag
C1 C 0.5716(4) 0.5117(4) 0.3055(3) 0.0337(12) Uani 1 d
C2 C 0.6005(4) 0.4262(4) 0.2571(4) 0.0396(14) Uani 1 d
C3 C 0.5508(5) 0.3260(5) 0.2595(4) 0.0532(17) Uani 1 d
H3 H 0.5706 0.2679 0.2271 0.064 Uiso 1 calc
C4 C 0.4725(6) 0.3109(5) 0.3089(5) 0.062(2) Uani 1 d
H4 H 0.4409 0.2423 0.3114 0.074 Uiso 1 calc
C5 C 0.4404(5) 0.3976(5) 0.3551(4) 0.0527(17) Uani 1 d
H5 H 0.3857 0.3875 0.3874 0.063 Uiso 1 calc
C6 C 0.4891(4) 0.5003(4) 0.3538(4) 0.0400(14) Uani 1 d
C7 C 0.6870(5) 0.4437(4) 0.2014(4) 0.0448(15) Uani 1 d
H7A H 0.7574 0.4369 0.2365 0.054 Uiso 1 calc
H7B H 0.6807 0.3879 0.157 0.054 Uiso 1 calc
C8 C 0.5820(4) 0.5558(5) 0.0937(4) 0.0427(14) Uani 1 d
H8A H 0.518 0.5397 0.1182 0.051 Uiso 1 calc
H8B H 0.5891 0.4999 0.0511 0.051 Uiso 1 calc
C9 C 0.5706(5) 0.6670(4) 0.0510(4) 0.0446(14) Uani 1 d
H9A H 0.5091 0.6663 0.0052 0.054 Uiso 1 calc
H9B H 0.5578 0.7219 0.0927 0.054 Uiso 1 calc
C10 C 0.7719(4) 0.5846(5) 0.1258(4) 0.0473(15) Uani 1 d
H10A H 0.7851 0.5312 0.0831 0.057 Uiso 1 calc
H10B H 0.8339 0.5854 0.1713 0.057 Uiso 1 calc
C11 C 0.7569(5) 0.6958(5) 0.0854(4) 0.0496(16) Uani 1 d
H11A H 0.7447 0.7492 0.1285 0.06 Uiso 1 calc
H11B H 0.8217 0.7168 0.0638 0.06 Uiso 1 calc
C12 C 0.6537(6) 0.8026(5) -0.0270(5) 0.069(2) Uani 1 d
H12A H 0.7218 0.8272 -0.0395 0.104 Uiso 1 calc
H12B H 0.627 0.8548 0.01 0.104 Uiso 1 calc
H12C H 0.6037 0.7961 -0.0797 0.104 Uiso 1 calc
C13 C 0.4569(5) 0.5965(4) 0.4037(4) 0.0433(14) Uani 1 d
H13A H 0.3856 0.584 0.4172 0.052 Uiso 1 calc
H13B H 0.5063 0.6033 0.4574 0.052 Uiso 1 calc
C14 C 0.3699(5) 0.7021(4) 0.2808(4) 0.0402(14) Uani 1 d
H14A H 0.3015 0.6965 0.301 0.048 Uiso 1 calc
H14B H 0.3763 0.6398 0.2436 0.048 Uiso 1 calc
C15 C 0.3732(5) 0.8081(4) 0.2302(4) 0.0428(14) Uani 1 d
H15A H 0.4392 0.811 0.2062 0.051 Uiso 1 calc
H15B H 0.3134 0.8095 0.1829 0.051 Uiso 1 calc
C16 C 0.4494(5) 0.7955(4) 0.4090(4) 0.0469(15) Uani 1 d
H16A H 0.5078 0.7946 0.4573 0.056 Uiso 1 calc
H16B H 0.3823 0.7932 0.4313 0.056 Uiso 1 calc
C17 C 0.4545(5) 0.8981(5) 0.3585(4) 0.0500(16) Uani 1 d
H17A H 0.4501 0.9611 0.3954 0.06 Uiso 1 calc
H17B H 0.5229 0.9014 0.338 0.06 Uiso 1 calc
C18 C 0.3718(6) 1.0036(5) 0.2357(5) 0.070(2) Uani 1 d
H18A H 0.3647 1.066 0.2716 0.105 Uiso 1 calc
H18B H 0.3144 1.0037 0.1875 0.105 Uiso 1 calc
H18C H 0.4394 1.0073 0.2153 0.105 Uiso 1 calc
C19 C 0.8543(5) 0.6105(7) 0.4141(4) 0.071(2) Uani 1 d
H19A H 0.902 0.6733 0.4236 0.086 Uiso 1 calc
H19B H 0.8972 0.5451 0.4288 0.086 Uiso 1 calc
C20 C 0.7769(6) 0.6186(7) 0.4707(4) 0.070(2) Uani 1 d
H20A H 0.7492 0.5458 0.4791 0.084 Uiso 1 calc
H20B H 0.8126 0.6448 0.5262 0.084 Uiso 1 calc
N1 N 0.6759(3) 0.5528(4) 0.1616(3) 0.0365(11) Uani 1 d
N2 N 0.6668(4) 0.6967(4) 0.0154(3) 0.0453(12) Uani 1 d
N3 N 0.4572(3) 0.6991(3) 0.3545(3) 0.0351(11) Uani 1 d
N4 N 0.3673(4) 0.9032(4) 0.2852(3) 0.0456(12) Uani 1 d
O1 O 0.8108(3) 0.6060(3) 0.3272(2) 0.0501(10) Uani 1 d
O2 O 0.6908(3) 0.6882(3) 0.4413(2) 0.0504(11) Uani 1 d
Bi1 Bi 0.65289(2) 0.67434(2) 0.30256(2) 0.03398(8) Uani 1 d
O3 O 0.3086(4) 0.4674(3) 0.1163(3) 0.0593(12) Uani 1 d
H3A H 0.327(5) 0.422(3) 0.081(3) 0.071 Uiso 1 d
H3B H 0.278(5) 0.432(4) 0.151(3) 0.071 Uiso 1 d
O4 O 0.3182(6) 0.1576(6) 0.4284(4) 0.103(2) Uani 1 d
H4A H 0.253(2) 0.168(7) 0.431(6) 0.124 Uiso 1 d
H4B H 0.341(6) 0.123(7) 0.474(4) 0.124 Uiso 1 d

loop_
_atom_site_aniso_label
_atom_site_aniso_U_11
_atom_site_aniso_U_22
_atom_site_aniso_U_33
_atom_site_aniso_U_23
_atom_site_aniso_U_13
_atom_site_aniso_U_12
C1 0.037(3) 0.026(3) 0.036(3) 0.006(2) -0.001(2) -0.003(2)
C2 0.047(4) 0.026(3) 0.041(3) -0.006(3) -0.006(3) 0.003(3)
C3 0.055(4) 0.039(4) 0.061(4) -0.004(3) -0.005(3) 0.007(3)
C4 0.078(5) 0.028(4) 0.074(5) 0.003(3) -0.003(4) -0.015(3)
C5 0.040(4) 0.056(4) 0.061(4) 0.021(3) 0.007(3) -0.009(3)
C6 0.041(3) 0.033(3) 0.043(3) 0.008(3) -0.003(3) -0.002(3)
C7 0.052(4) 0.037(3) 0.043(4) -0.006(3) 0.001(3) 0.014(3)
C8 0.033(3) 0.047(4) 0.046(3) -0.008(3) 0.001(3) -0.005(3)
C9 0.044(3) 0.039(3) 0.047(4) -0.005(3) -0.001(3) -0.001(3)
C10 0.033(3) 0.072(5) 0.039(3) -0.008(3) 0.013(3) 0.007(3)
C11 0.040(4) 0.068(5) 0.045(4) -0.009(3) 0.019(3) -0.011(3)
C12 0.061(5) 0.068(5) 0.082(5) 0.014(4) 0.025(4) -0.003(4)
C13 0.045(3) 0.042(3) 0.046(4) 0.004(3) 0.017(3) -0.004(3)
C14 0.043(3) 0.034(3) 0.042(3) -0.006(3) 0.002(3) 0.000(3)
C15 0.036(3) 0.052(4) 0.041(3) 0.001(3) 0.010(3) 0.006(3)
C16 0.057(4) 0.042(4) 0.041(3) -0.014(3) 0.005(3) 0.004(3)
C17 0.048(4) 0.040(4) 0.065(4) -0.012(3) 0.020(3) 0.001(3)
C18 0.080(5) 0.049(4) 0.083(5) 0.013(4) 0.019(4) 0.013(4)
C19 0.041(4) 0.109(6) 0.063(5) 0.004(4) 0.006(4) 0.012(4)
C20 0.071(5) 0.091(6) 0.046(4) 0.000(4) 0.004(4) 0.014(4)
N1 0.030(2) 0.042(3) 0.036(3) -0.005(2) 0.002(2) 0.002(2)
N2 0.046(3) 0.048(3) 0.043(3) 0.004(2) 0.012(2) 0.002(2)
N3 0.036(3) 0.033(3) 0.036(3) -0.001(2) 0.008(2) -0.002(2)
N4 0.054(3) 0.030(3) 0.054(3) -0.003(2) 0.012(3) 0.002(2)
O1 0.032(2) 0.074(3) 0.044(3) -0.006(2) 0.0035(19) 0.004(2)
O2 0.056(3) 0.058(3) 0.036(2) -0.0123(19) 0.005(2) 0.005(2)
Bi1 0.03681(13) 0.03074(13) 0.03489(13) -0.00278(9) 0.00738(9) -0.00523(10)
O3 0.063(3) 0.053(3) 0.066(3) 0.003(2) 0.024(2) -0.002(2)
O4 0.116(5) 0.102(5) 0.100(5) -0.030(4) 0.043(4) -0.033(4)

loop_
_atom_type_symbol
_atom_type_description
_atom_type_scat_dispersion_real
_atom_type_scat_dispersion_imag
_atom_type_scat_source
C C 0.0033 0.0016 'International Tables Vol C Tables 4.2.6.8 and 6.1.1.4'
H H 0 0 'International Tables Vol C Tables 4.2.6.8 and 6.1.1.4'
N N 0.0061 0.0033 'International Tables Vol C Tables 4.2.6.8 and 6.1.1.4'
O O 0.0106 0.006 'International Tables Vol C Tables 4.2.6.8 and 6.1.1.4'
Bi Bi -4.1077 10.2566 'International Tables Vol C Tables 4.2.6.8 and 6.1.1.4'

loop_
_geom_angle_atom_site_label_1
_geom_angle_atom_site_label_2
_geom_angle_atom_site_label_3
_geom_angle
C2 C1 C6 121.1(5)
C2 C1 Bi1 119.7(4)
C6 C1 Bi1 119.1(4)
C1 C2 C3 119.6(6)
C1 C2 C7 119.6(5)
C3 C2 C7 120.8(5)
C4 C3 C2 120.7(6)
C4 C3 H3 119.7
C2 C3 H3 119.7
C3 C4 C5 120.0(6)
C3 C4 H4 120
C5 C4 H4 120
C4 C5 C6 120.6(6)
C4 C5 H5 119.7
C6 C5 H5 119.7
C1 C6 C5 117.9(5)
C1 C6 C13 119.9(5)
C5 C6 C13 122.2(5)
N1 C7 C2 110.3(4)
N1 C7 H7A 109.6
C2 C7 H7A 109.6
N1 C7 H7B 109.6
C2 C7 H7B 109.6
H7A C7 H7B 108.1
N1 C8 C9 110.8(4)
N1 C8 H8A 109.5
C9 C8 H8A 109.5
N1 C8 H8B 109.5
C9 C8 H8B 109.5
H8A C8 H8B 108.1
N2 C9 C8 111.6(5)
N2 C9 H9A 109.3
C8 C9 H9A 109.3
N2 C9 H9B 109.3
C8 C9 H9B 109.3
H9A C9 H9B 108
N1 C10 C11 110.3(5)
N1 C10 H10A 109.6
C11 C10 H10A 109.6
N1 C10 H10B 109.6
C11 C10 H10B 109.6
H10A C10 H10B 108.1
N2 C11 C10 111.1(5)
N2 C11 H11A 109.4
C10 C11 H11A 109.4
N2 C11 H11B 109.4
C10 C11 H11B 109.4
H11A C11 H11B 108
N2 C12 H12A 109.5
N2 C12 H12B 109.5
H12A C12 H12B 109.5
N2 C12 H12C 109.5
H12A C12 H12C 109.5
H12B C12 H12C 109.5
N3 C13 C6 111.2(5)
N3 C13 H13A 109.4
C6 C13 H13A 109.4
N3 C13 H13B 109.4
C6 C13 H13B 109.4
H13A C13 H13B 108
N3 C14 C15 110.8(4)
N3 C14 H14A 109.5
C15 C14 H14A 109.5
N3 C14 H14B 109.5
C15 C14 H14B 109.5
H14A C14 H14B 108.1
N4 C15 C14 110.7(5)
N4 C15 H15A 109.5
C14 C15 H15A 109.5
N4 C15 H15B 109.5
C14 C15 H15B 109.5
H15A C15 H15B 108.1
N3 C16 C17 110.3(5)
N3 C16 H16A 109.6
C17 C16 H16A 109.6
N3 C16 H16B 109.6
C17 C16 H16B 109.6
H16A C16 H16B 108.1
N4 C17 C16 111.4(5)
N4 C17 H17A 109.3
C16 C17 H17A 109.3
N4 C17 H17B 109.3
C16 C17 H17B 109.3
H17A C17 H17B 108
N4 C18 H18A 109.5
N4 C18 H18B 109.5
H18A C18 H18B 109.5
N4 C18 H18C 109.5
H18A C18 H18C 109.5
H18B C18 H18C 109.5
O1 C19 C20 114.6(5)
O1 C19 H19A 108.6
C20 C19 H19A 108.6
O1 C19 H19B 108.6
C20 C19 H19B 108.6
H19A C19 H19B 107.6
O2 C20 C19 114.2(6)
O2 C20 H20A 108.7
C19 C20 H20A 108.7
O2 C20 H20B 108.7
C19 C20 H20B 108.7
H20A C20 H20B 107.6
C8 N1 C7 110.2(4)
C8 N1 C10 109.5(4)
C7 N1 C10 112.1(4)
C8 N1 Bi1 113.6(3)
C7 N1 Bi1 99.1(3)
C10 N1 Bi1 112.0(3)
C12 N2 C11 111.9(5)
C12 N2 C9 111.0(5)
C11 N2 C9 107.7(4)
C14 N3 C16 109.3(4)
C14 N3 C13 111.9(4)
C16 N3 C13 111.4(4)
C14 N3 Bi1 111.3(3)
C16 N3 Bi1 114.3(3)
C13 N3 Bi1 98.3(3)
C15 N4 C18 109.8(5)
C15 N4 C17 109.4(4)
C18 N4 C17 111.6(5)
C19 O1 Bi1 111.7(3)
C20 O2 Bi1 108.6(3)
O1 Bi1 O2 78.54(15)
O1 Bi1 C1 93.97(17)
O2 Bi1 C1 94.27(17)
O1 Bi1 N1 73.49(13)
O2 Bi1 N1 146.07(14)
C1 Bi1 N1 69.27(16)
O1 Bi1 N3 147.94(14)
O2 Bi1 N3 75.59(14)
C1 Bi1 N3 69.63(16)
N1 Bi1 N3 121.63(13)
H3A O3 H3B 107(3)
H4A O4 H4B 104(8)

loop_
_geom_bond_atom_site_label_1
_geom_bond_atom_site_label_2
_geom_bond_distance
C1 C2 1.375(7)
C1 C6 1.393(7)
C1 Bi1 2.235(5)
C2 C3 1.376(7)
C2 C7 1.524(8)
C3 C4 1.367(9)
C3 H3 0.93
C4 C5 1.381(9)
C4 H4 0.93
C5 C6 1.396(7)
C5 H5 0.93
C6 C13 1.504(7)
C7 N1 1.466(7)
C7 H7A 0.97
C7 H7B 0.97
C8 N1 1.461(6)
C8 C9 1.509(7)
C8 H8A 0.97
C8 H8B 0.97
C9 N2 1.464(7)
C9 H9A 0.97
C9 H9B 0.97
C10 N1 1.470(6)
C10 C11 1.496(8)
C10 H10A 0.97
C10 H10B 0.97
C11 N2 1.450(7)
C11 H11A 0.97
C11 H11B 0.97
C12 N2 1.450(7)
C12 H12A 0.96
C12 H12B 0.96
C12 H12C 0.96
C13 N3 1.470(6)
C13 H13A 0.97
C13 H13B 0.97
C14 N3 1.465(7)
C14 C15 1.522(7)
C14 H14A 0.97
C14 H14B 0.97
C15 N4 1.456(7)
C15 H15A 0.97
C15 H15B 0.97
C16 N3 1.467(6)
C16 C17 1.489(8)
C16 H16A 0.97
C16 H16B 0.97
C17 N4 1.461(7)
C17 H17A 0.97
C17 H17B 0.97
C18 N4 1.456(7)
C18 H18A 0.96
C18 H18B 0.96
C18 H18C 0.96
C19 O1 1.390(7)
C19 C20 1.430(8)
C19 H19A 0.97
C19 H19B 0.97
C20 O2 1.397(8)
C20 H20A 0.97
C20 H20B 0.97
N1 Bi1 2.725(4)
N3 Bi1 2.744(4)
O1 Bi1 2.136(4)
O2 Bi1 2.167(4)
O3 H3A 0.84(5)
O3 H3B 0.84(5)
O4 H4A 0.84(4)
O4 H4B 0.84(7)

loop_
_geom_torsion_atom_site_label_1
_geom_torsion_atom_site_label_2
_geom_torsion_atom_site_label_3
_geom_torsion_atom_site_label_4
_geom_torsion
C6 C1 C2 C3 -3.1(8)
Bi1 C1 C2 C3 179.6(4)
C6 C1 C2 C7 176.8(5)
Bi1 C1 C2 C7 -0.6(7)
C1 C2 C3 C4 0.4(9)
C7 C2 C3 C4 -179.4(6)
C2 C3 C4 C5 2.0(10)
C3 C4 C5 C6 -1.8(10)
C2 C1 C6 C5 3.2(8)
Bi1 C1 C6 C5 -179.5(4)
C2 C1 C6 C13 -178.0(5)
Bi1 C1 C6 C13 -0.6(7)
C4 C5 C6 C1 -0.8(8)
C4 C5 C6 C13 -179.6(6)
C1 C2 C7 N1 -38.8(7)
C3 C2 C7 N1 141.0(5)
N1 C8 C9 N2 57.4(6)
N1 C10 C11 N2 -60.9(6)
C1 C6 C13 N3 39.9(7)
C5 C6 C13 N3 -141.3(5)
N3 C14 C15 N4 -57.3(6)
N3 C16 C17 N4 59.7(6)
O1 C19 C20 O2 -40.2(10)
C9 C8 N1 C7 -179.0(5)
C9 C8 N1 C10 -55.2(6)
C9 C8 N1 Bi1 70.8(5)
C2 C7 N1 C8 -72.4(5)
C2 C7 N1 C10 165.4(4)
C2 C7 N1 Bi1 47.1(4)
C11 C10 N1 C8 57.0(6)
C11 C10 N1 C7 179.6(5)
C11 C10 N1 Bi1 -70.0(5)
C10 C11 N2 C12 -177.6(5)
C10 C11 N2 C9 60.3(6)
C8 C9 N2 C12 178.8(5)
C8 C9 N2 C11 -58.4(6)
C15 C14 N3 C16 57.1(6)
C15 C14 N3 C13 -179.0(4)
C15 C14 N3 Bi1 -70.1(5)
C17 C16 N3 C14 -58.3(6)
C17 C16 N3 C13 177.6(5)
C17 C16 N3 Bi1 67.3(5)
C6 C13 N3 C14 69.9(6)
C6 C13 N3 C16 -167.4(5)
C6 C13 N3 Bi1 -47.1(5)
C14 C15 N4 C18 179.3(5)
C14 C15 N4 C17 56.6(6)
C16 C17 N4 C15 -58.4(6)
C16 C17 N4 C18 179.9(5)
C20 C19 O1 Bi1 22.5(8)
C19 C20 O2 Bi1 35.4(8)
